data_2100145
loop_
_publ_author_name
'Nishi, Koji'
'Hidaka, Akira'
'Yokomori, Yoshinobu'

_publ_section_title
;
 Structure of toluene6.4-ZSM-5 and the toluene disproportionation
 reaction on ZSM-5
;
_journal_issue 2
_journal_name_full 'Acta Crystallographica Section B'
_journal_page_first 160
_journal_page_last 163
_journal_paper_doi 10.1107/S0108768105003186
_journal_volume 61
_journal_year 2005
_chemical_formula_sum 'C11.33 H12.95 O48 Si24'
_chemical_formula_weight 1591.33
_chemical_name_systematic
;
 ?
;
_space_group_IT_number 19
_symmetry_cell_setting orthorhombic
_symmetry_space_group_name_Hall 'P 2ac 2ab'
_symmetry_space_group_name_H-M 'P 21 21 21'
_atom_sites_solution_hydrogens geom
_atom_sites_solution_primary direct
_atom_sites_solution_secondary difmap
_audit_creation_method SHELXL-97
_cell_angle_alpha 90.00
_cell_angle_beta 90.00
_cell_angle_gamma 90.00
_cell_formula_units_Z 4
_cell_length_a 20.0990(4)
_cell_length_b 19.8440(3)
_cell_length_c 13.4240(2)
_cell_measurement_temperature 293
_cell_volume 5354.09(16)
_computing_cell_refinement 'Bruker FRAMBO'
_computing_data_collection 'Bruker FRAMBO'
_computing_data_reduction 'Bruker SAINT'
_computing_molecular_graphics 'Bruker SHELXTL'
_computing_publication_material 'Bruker SHELXTL'
_computing_structure_refinement 'SHELXL-97 (Sheldrick, 1997)'
_computing_structure_solution 'SHELXS-97 (Sheldrick, 1990)'
_diffrn_ambient_temperature 293
_diffrn_measured_fraction_theta_full 0.978
_diffrn_measured_fraction_theta_max 0.978
_diffrn_measurement_device_type 'DIP Image plate'
_diffrn_measurement_method 'phi and omega scans'
_diffrn_radiation_monochromator 'Ni filter'
_diffrn_radiation_source roter
_diffrn_radiation_type CuK\a
_diffrn_radiation_wavelength 1.54178
_diffrn_reflns_av_R_equivalents 0.0435
_diffrn_reflns_av_sigmaI/netI 0.0475
_diffrn_reflns_limit_h_max 24
_diffrn_reflns_limit_h_min -24
_diffrn_reflns_limit_k_max 24
_diffrn_reflns_limit_k_min -23
_diffrn_reflns_limit_l_max 16
_diffrn_reflns_limit_l_min -16
_diffrn_reflns_number 17509
_diffrn_reflns_theta_full 70.20
_diffrn_reflns_theta_max 70.20
_diffrn_reflns_theta_min 3.13
_exptl_absorpt_coefficient_mu 6.492
_exptl_absorpt_correction_T_max 0.723
_exptl_absorpt_correction_T_min 0.609
_exptl_absorpt_correction_type empirical
_exptl_crystal_colour colorless
_exptl_crystal_density_diffrn 2.018
_exptl_crystal_density_method 'not measured'
_exptl_crystal_description cubic
_exptl_crystal_F_000 3203.8
_exptl_crystal_size_max 0.10
_exptl_crystal_size_mid 0.07
_exptl_crystal_size_min 0.05
_refine_diff_density_max 0.792
_refine_diff_density_min -0.715
_refine_ls_abs_structure_details 'Flack H D (1983), Acta Cryst. A39, 876-881'
_refine_ls_abs_structure_Flack 0.43(4)
_refine_ls_extinction_method none
_refine_ls_goodness_of_fit_ref 1.047
_refine_ls_hydrogen_treatment ride
_refine_ls_matrix_type full
_refine_ls_number_parameters 700
_refine_ls_number_reflns 5636
_refine_ls_number_restraints 15
_refine_ls_restrained_S_all 1.046
_refine_ls_R_factor_all 0.0665
_refine_ls_R_factor_gt 0.0582
_refine_ls_shift/su_max 0.060
_refine_ls_shift/su_mean 0.004
_refine_ls_structure_factor_coef Fsqd
_refine_ls_weighting_details 'calc w=1/[\s^2^(Fo^2^)+(0.1099P)^2^+4.6477P] where P=(Fo^2^+2Fc^2^)/3'
_refine_ls_weighting_scheme calc
_refine_ls_wR_factor_gt 0.1635
_refine_ls_wR_factor_ref 0.1718
_reflns_number_gt 5636
_reflns_number_total 10206
_reflns_threshold_expression >2sigma(I)
_cod_data_source_file bs5009.cif
_cod_data_source_block tol_zsm5
_cod_depositor_comments
;
The following automatic conversions were performed:
'_symmetry_cell_setting' value 'Orthorhombic' changed to 'orthorhombic'
according to '/home/saulius/struct/CIF-dictionaries/cif_core.dic'
dictionary named 'cif_core.dic' version 2.4.1 from 2010-06-29.

Automatic conversion script
Id: cif_fix_enum 1527 2010-12-29 10:47:43Z saulius 

The following automatic conversions were performed:

'_symmetry_cell_setting' value 'Orthorhombic' changed to
'orthorhombic' according to
/home/saulius/struct/CIF-dictionaries/cif_core.dic dictionary named
'cif_core.dic' version 2.4.1 from 2010-06-29.

Automatic conversion script
Id: cif_fix_values 1715 2011-07-08 13:25:40Z adriana 
;
_cod_original_sg_symbol_H-M P212121
_cod_database_code 2100145
_cod_database_fobs_code 2100145

loop_
_symmetry_equiv_pos_as_xyz
'x, y, z'
'-x+1/2, -y, z+1/2'
'-x, y+1/2, -z+1/2'
'x+1/2, -y+1/2, -z'

loop_
_atom_site_label
_atom_site_fract_x
_atom_site_fract_y
_atom_site_fract_z
_atom_site_U_iso_or_equiv
_atom_site_adp_type
_atom_site_calc_flag
_atom_site_refinement_flags
_atom_site_occupancy
_atom_site_disorder_assembly
_atom_site_disorder_group
_atom_site_type_symbol
C11 0.0110(10) 0.6854(7) 0.2209(16) 0.158(13) Uiso d PGD 0.607(12) A 1 C
C12 0.0634(9) 0.7062(9) 0.1608(14) 0.184(13) Uiso d PGD 0.607(12) A 1 C
H12 0.0881 0.6746 0.1256 0.221 Uiso calc PR 0.607(12) A 1 H
C13 0.0789(9) 0.7743(11) 0.1533(14) 0.186(13) Uiso d PGD 0.607(12) A 1 C
H13 0.1139 0.7882 0.1130 0.223 Uiso calc PR 0.607(12) A 1 H
C14 0.0419(10) 0.8216(8) 0.2059(17) 0.160(11) Uiso d PGD 0.607(12) A 1 C
H14 0.0522 0.8671 0.2009 0.192 Uiso calc PR 0.607(12) A 1 H
C15 -0.0105(10) 0.8008(8) 0.2661(16) 0.176(14) Uiso d PGD 0.607(12) A 1 C
H15 -0.0352 0.8324 0.3013 0.212 Uiso calc PR 0.607(12) A 1 H
C16 -0.0260(9) 0.7327(9) 0.2736(15) 0.136(9) Uiso d PGD 0.607(12) A 1 C
H16 -0.0610 0.7188 0.3138 0.163 Uiso calc PR 0.607(12) A 1 H
C17 0.0016(15) 0.6124(14) 0.239(3) 0.219(18) Uiso d PD 0.607(12) A 1 C
H17A -0.0115 0.5906 0.1785 0.263 Uiso calc PR 0.607(12) A 1 H
H17B -0.0323 0.6060 0.2887 0.263 Uiso calc PR 0.607(12) A 1 H
H17C 0.0426 0.5932 0.2625 0.263 Uiso calc PR 0.607(12) A 1 H
C21 -0.0031(9) 0.8150(13) 0.2296(19) 0.18(2) Uiso d PGD 0.378(12) B 2 C
C22 0.0015(13) 0.7606(15) 0.294(2) 0.18(2) Uiso d PGD 0.378(12) B 2 C
H22 0.0073 0.7678 0.3622 0.215 Uiso calc PR 0.378(12) B 2 H
C23 -0.0026(15) 0.6952(14) 0.258(3) 0.128(14) Uiso d PGD 0.378(12) B 2 C
H23 0.0004 0.6588 0.3009 0.154 Uiso calc PR 0.378(12) B 2 H
C24 -0.0112(15) 0.6843(15) 0.156(3) 0.28(4) Uiso d PGD 0.378(12) B 2 C
H24 -0.0140 0.6406 0.1315 0.336 Uiso calc PR 0.378(12) B 2 H
C25 -0.0158(18) 0.739(2) 0.091(2) 0.29(4) Uiso d PGD 0.378(12) B 2 C
H25 -0.0216 0.7315 0.0235 0.342 Uiso calc PR 0.378(12) B 2 H
C26 -0.0117(15) 0.8042(17) 0.1281(19) 0.23(3) Uiso d PGD 0.378(12) B 2 C
H26 -0.0147 0.8406 0.0848 0.278 Uiso calc PR 0.378(12) B 2 H
C27 0.0011(14) 0.8790(16) 0.264(3) 0.125(14) Uiso d PD 0.378(12) B 2 C
H27A -0.0001 0.9099 0.2093 0.150 Uiso calc PR 0.378(12) B 2 H
H27B 0.0421 0.8846 0.3001 0.150 Uiso calc PR 0.378(12) B 2 H
H27C -0.0357 0.8879 0.3079 0.150 Uiso calc PR 0.378(12) B 2 H
C31 -0.1164(6) 0.7546(6) -0.0757(10) 0.221(15) Uiso d PGD 0.634(9) C 3 C
C32 -0.1694(8) 0.7759(6) -0.0171(9) 0.123(8) Uiso d PGD 0.634(9) C 3 C
H32 -0.1616 0.7930 0.0464 0.148 Uiso calc PR 0.634(9) C 3 H
C33 -0.2340(7) 0.7718(7) -0.0534(12) 0.186(12) Uiso d PGD 0.634(9) C 3 C
H33 -0.2695 0.7861 -0.0142 0.223 Uiso calc PR 0.634(9) C 3 H
C34 -0.2457(6) 0.7464(6) -0.1483(13) 0.140(8) Uiso d PGD 0.634(9) C 3 C
H34 -0.2889 0.7436 -0.1726 0.168 Uiso calc PR 0.634(9) C 3 H
C35 -0.1927(8) 0.7251(6) -0.2069(9) 0.132(8) Uiso d PGD 0.634(9) C 3 C
H35 -0.2005 0.7081 -0.2704 0.158 Uiso calc PR 0.634(9) C 3 H
C36 -0.1280(7) 0.7292(6) -0.1706(10) 0.123(8) Uiso d PGD 0.634(9) C 3 C
H36 -0.0926 0.7149 -0.2098 0.148 Uiso calc PR 0.634(9) C 3 H
C37 -0.0556(13) 0.7563(11) -0.0428(18) 0.204(14) Uiso d PD 0.634(9) C 3 C
H37A -0.0261 0.7389 -0.0928 0.245 Uiso calc PR 0.634(9) C 3 H
H37B -0.0523 0.7293 0.0163 0.245 Uiso calc PR 0.634(9) C 3 H
H37C -0.0436 0.8020 -0.0276 0.245 Uiso calc PR 0.634(9) C 3 H
O1 0.3729(2) 1.0609(2) 0.5190(3) 0.0381(11) Uani d . 1 . . O
O2 0.3104(2) 1.0524(2) 0.6866(3) 0.0349(9) Uani d . 1 . . O
O3 0.2017(2) 1.0557(2) 0.7910(4) 0.0512(12) Uani d . 1 . . O
O4 0.0976(2) 1.0572(2) 0.6793(3) 0.0416(11) Uani d . 1 . . O
O5 0.11524(19) 1.0632(2) 0.4875(3) 0.0289(9) Uani d . 1 . . O
O6 0.2434(2) 1.0601(2) 0.5216(3) 0.0408(11) Uani d . 1 . . O
O7 0.3717(2) 0.8385(2) 0.5249(4) 0.0425(12) Uani d . 1 . . O
O8 0.3071(3) 0.8521(2) 0.6885(3) 0.0379(10) Uani d . 1 . . O
O9 0.1953(2) 0.84545(18) 0.7864(3) 0.0372(10) Uani d . 1 . . O
O10 0.0870(3) 0.8440(3) 0.6827(4) 0.0524(14) Uani d . 1 . . O
O11 0.1152(2) 0.8358(2) 0.4936(4) 0.0408(12) Uani d . 1 . . O
O12 0.2421(2) 0.8416(3) 0.5221(4) 0.0443(12) Uani d . 1 . . O
O13 0.3093(3) 0.9508(2) 0.5591(3) 0.0535(13) Uani d . 1 . . O
O14 0.0823(2) 0.9500(2) 0.5708(4) 0.0420(11) Uani d . 1 . . O
O15 0.4181(2) 1.13557(18) 0.3739(4) 0.0355(11) Uani d . 1 . . O
O16 0.4052(2) 1.0060(2) 0.3475(4) 0.0433(12) Uani d . 1 . . O
O17 0.4022(2) 0.8747(2) 0.3425(3) 0.0390(11) Uani d . 1 . . O
O18 0.1934(2) 1.13676(17) 0.3822(3) 0.0320(9) Uani d . 1 . . O
O19 0.1943(3) 1.00733(18) 0.3569(3) 0.0430(11) Uani d . 1 . . O
O20 0.1933(3) 0.87689(18) 0.3481(3) 0.0416(11) Uani d . 1 . . O
O21 -0.00340(18) 1.0484(2) 0.5553(3) 0.0310(9) Uani d . 1 . . O
O22 -0.0059(2) 0.8535(2) 0.5512(4) 0.0346(11) Uani d . 1 . . O
O23 0.4250(2) 0.7529(2) 0.3998(3) 0.0401(11) Uani d . 1 . . O
O24 0.1921(2) 0.75217(17) 0.4010(3) 0.0360(10) Uani d . 1 . . O
O25 0.2826(2) 0.74721(18) 0.8004(3) 0.0334(10) Uani d . 1 . . O
O26 0.10991(19) 0.74639(18) 0.8060(3) 0.0295(9) Uani d . 1 . . O
O27 0.8708(2) 1.0555(3) 0.5119(3) 0.0463(12) Uani d . 1 . . O
O28 0.8033(2) 1.06653(17) 0.3503(3) 0.0310(9) Uani d . 1 . . O
O29 0.7001(2) 1.0621(2) 0.2294(3) 0.0474(11) Uani d . 1 . . O
O30 0.5988(2) 1.06642(19) 0.3496(3) 0.0322(10) Uani d . 1 . . O
O31 0.61457(19) 1.0509(2) 0.5421(3) 0.0309(9) Uani d . 1 . . O
O32 0.7428(2) 1.0466(3) 0.5184(4) 0.0505(13) Uani d . 1 . . O
O33 0.8712(2) 0.8446(3) 0.5022(4) 0.0472(13) Uani d . 1 . . O
O34 0.8052(3) 0.8389(2) 0.3400(3) 0.0477(12) Uani d . 1 . . O
O35 0.6968(2) 0.84893(18) 0.2369(3) 0.0390(10) Uani d . 1 . . O
O36 0.5905(2) 0.8330(2) 0.3465(4) 0.0435(12) Uani d . 1 . . O
O37 0.6155(2) 0.8463(2) 0.5359(4) 0.0370(12) Uani d . 1 . . O
O38 0.7424(3) 0.8526(3) 0.5067(4) 0.0595(16) Uani d . 1 . . O
O39 0.8112(3) 0.9506(2) 0.4366(4) 0.0654(15) Uani d . 1 . . O
O40 0.5771(2) 0.9499(2) 0.4296(3) 0.0378(10) Uani d . 1 . . O
O41 0.9191(2) 1.1211(2) 0.6641(4) 0.0407(12) Uani d . 1 . . O
O42 0.9110(2) 0.9913(2) 0.6741(3) 0.0406(11) Uani d . 1 . . O
O43 0.9017(2) 0.86075(18) 0.6896(3) 0.0325(10) Uani d . 1 . . O
O44 0.6898(2) 1.12399(19) 0.6541(3) 0.0401(11) Uani d . 1 . . O
O45 0.6886(2) 0.99435(18) 0.6782(3) 0.0347(10) Uani d . 1 . . O
O46 0.6953(3) 0.86324(17) 0.6878(3) 0.0359(10) Uani d . 1 . . O
O47 0.49674(18) 1.0519(2) 0.4676(3) 0.0290(9) Uani d . 1 . . O
O48 0.4953(2) 0.8517(2) 0.4736(3) 0.0341(11) Uani d . 1 . . O
Si1 0.42311(7) 1.06305(7) 0.42713(11) 0.0192(3) Uani d . 1 . . Si
Si2 0.30852(8) 1.03054(6) 0.57164(11) 0.0212(3) Uani d . 1 . . Si
Si3 0.28056(7) 1.05625(7) 0.79564(11) 0.0214(3) Uani d . 1 . . Si
Si4 0.12313(7) 1.05806(7) 0.79019(10) 0.0189(3) Uani d . 1 . . Si
Si5 0.07261(7) 1.02917(7) 0.57396(11) 0.0181(3) Uani d . 1 . . Si
Si6 0.18717(8) 1.06630(7) 0.43703(11) 0.0209(3) Uani d . 1 . . Si
Si7 0.42334(7) 0.82965(7) 0.43516(11) 0.0191(3) Uani d . 1 . . Si
Si8 0.30749(9) 0.87135(7) 0.57311(11) 0.0205(3) Uani d . 1 . . Si
Si9 0.27272(7) 0.82642(7) 0.78820(11) 0.0195(3) Uani d . 1 . . Si
Si10 0.11852(8) 0.82536(7) 0.78673(11) 0.0199(3) Uani d . 1 . . Si
Si11 0.06951(8) 0.87090(7) 0.57441(11) 0.0191(3) Uani d . 1 . . Si
Si12 0.18594(8) 0.82715(6) 0.44067(10) 0.0199(3) Uani d . 1 . . Si
Si13 0.92364(7) 1.05334(7) 0.60133(10) 0.0186(3) Uani d . 1 . . Si
Si14 0.80721(8) 1.02965(6) 0.45506(11) 0.0218(3) Uani d . 1 . . Si
Si15 0.77953(7) 1.06781(6) 0.23623(11) 0.0196(3) Uani d . 1 . . Si
Si16 0.62220(7) 1.06911(7) 0.23581(11) 0.0194(3) Uani d . 1 . . Si
Si17 0.57204(7) 1.02937(7) 0.44683(11) 0.0173(3) Uani d . 1 . . Si
Si18 0.68470(7) 1.05379(7) 0.59752(10) 0.0205(3) Uani d . 1 . . Si
Si19 0.92315(7) 0.82630(7) 0.58549(11) 0.0194(3) Uani d . 1 . . Si
Si20 0.80734(9) 0.87189(6) 0.44695(11) 0.0216(3) Uani d . 1 . . Si
Si21 0.77343(7) 0.82920(7) 0.23258(12) 0.0209(3) Uani d . 1 . . Si
Si22 0.61928(8) 0.82846(7) 0.23530(12) 0.0202(3) Uani d . 1 . . Si
Si23 0.56992(8) 0.87071(7) 0.44605(11) 0.0195(3) Uani d . 1 . . Si
Si24 0.68649(8) 0.82708(6) 0.58150(11) 0.0209(3) Uani d . 1 . . Si

loop_
_atom_site_aniso_label
_atom_site_aniso_U_11
_atom_site_aniso_U_22
_atom_site_aniso_U_33
_atom_site_aniso_U_12
_atom_site_aniso_U_13
_atom_site_aniso_U_23
O1 0.024(2) 0.048(3) 0.042(3) -0.007(2) 0.0121(19) -0.003(2)
O2 0.033(2) 0.047(2) 0.0246(19) -0.005(2) 0.0049(19) -0.0030(18)
O3 0.011(2) 0.078(3) 0.065(3) 0.002(2) -0.001(2) -0.002(3)
O4 0.053(3) 0.047(3) 0.025(2) 0.002(2) -0.008(2) -0.006(2)
O5 0.021(2) 0.036(2) 0.030(2) -0.0007(17) 0.0065(16) 0.0143(18)
O6 0.026(2) 0.056(3) 0.040(3) 0.007(2) -0.0101(19) 0.009(2)
O7 0.028(3) 0.053(3) 0.046(3) 0.005(2) 0.017(2) 0.001(2)
O8 0.041(3) 0.047(2) 0.026(2) -0.004(2) 0.002(2) 0.0113(17)
O9 0.019(2) 0.033(2) 0.060(3) -0.0001(18) 0.001(2) -0.0059(19)
O10 0.059(4) 0.058(3) 0.040(3) -0.006(2) -0.020(3) 0.018(2)
O11 0.029(3) 0.039(3) 0.054(3) 0.0013(19) 0.014(2) -0.020(2)
O12 0.033(3) 0.053(3) 0.046(3) -0.009(2) -0.007(2) -0.009(2)
O13 0.088(4) 0.019(2) 0.053(3) 0.003(3) -0.003(3) 0.003(2)
O14 0.039(3) 0.019(2) 0.068(3) 0.0008(19) 0.001(2) 0.004(2)
O15 0.042(3) 0.017(2) 0.048(3) 0.0002(16) -0.019(2) 0.0088(18)
O16 0.059(3) 0.031(2) 0.040(3) -0.011(2) -0.010(2) -0.008(2)
O17 0.054(3) 0.027(2) 0.036(3) 0.009(2) -0.008(2) 0.0113(19)
O18 0.042(2) 0.0191(18) 0.035(2) -0.0032(18) 0.010(2) 0.0062(15)
O19 0.064(3) 0.0218(19) 0.044(2) 0.006(2) 0.010(3) -0.0102(18)
O20 0.063(3) 0.0230(18) 0.039(2) -0.010(2) -0.001(3) 0.0087(18)
O21 0.019(2) 0.041(2) 0.033(2) 0.0033(18) 0.0056(16) 0.003(2)
O22 0.018(2) 0.046(3) 0.040(3) -0.0071(18) -0.0002(19) 0.000(2)
O23 0.064(3) 0.0164(19) 0.040(3) 0.003(2) -0.012(2) -0.0055(18)
O24 0.055(3) 0.0141(17) 0.039(2) 0.000(2) 0.019(2) -0.0038(16)
O25 0.044(2) 0.0148(17) 0.041(2) -0.0007(17) -0.0062(19) -0.0054(17)
O26 0.044(2) 0.0135(17) 0.031(2) 0.0005(17) 0.0027(18) -0.0003(16)
O27 0.026(2) 0.069(3) 0.043(3) -0.008(2) -0.012(2) 0.010(3)
O28 0.043(2) 0.0276(19) 0.0225(19) -0.0063(19) -0.0039(19) 0.0052(15)
O29 0.025(2) 0.066(3) 0.051(3) 0.002(2) 0.000(2) 0.008(2)
O30 0.043(2) 0.030(2) 0.024(2) -0.0014(18) 0.0093(18) 0.0054(17)
O31 0.022(2) 0.039(2) 0.032(2) -0.0023(18) -0.0100(16) -0.009(2)
O32 0.025(2) 0.082(4) 0.044(3) 0.010(3) 0.015(2) 0.011(3)
O33 0.037(3) 0.062(3) 0.043(3) 0.009(2) -0.016(2) 0.003(2)
O34 0.048(3) 0.063(3) 0.032(2) 0.007(3) -0.012(2) -0.022(2)
O35 0.021(2) 0.0329(19) 0.063(3) -0.0013(18) 0.001(2) -0.0049(19)
O36 0.062(3) 0.030(2) 0.039(3) -0.001(2) 0.014(2) -0.013(2)
O37 0.025(3) 0.038(2) 0.049(3) 0.0056(18) -0.014(2) 0.004(2)
O38 0.039(3) 0.088(4) 0.052(3) -0.015(3) 0.013(3) 0.012(3)
O39 0.103(4) 0.016(2) 0.077(4) -0.003(3) 0.007(4) 0.004(2)
O40 0.047(3) 0.023(2) 0.043(2) -0.002(2) 0.003(2) 0.001(2)
O41 0.044(3) 0.024(2) 0.054(3) 0.0023(19) 0.016(2) -0.012(2)
O42 0.052(3) 0.027(2) 0.042(3) -0.0030(19) 0.011(2) 0.0074(19)
O43 0.040(3) 0.018(2) 0.039(3) 0.0010(16) 0.006(2) -0.0025(17)
O44 0.047(3) 0.0233(19) 0.050(3) -0.004(2) -0.016(2) -0.0100(18)
O45 0.042(3) 0.0229(18) 0.039(2) 0.0065(19) -0.005(2) 0.0082(16)
O46 0.053(3) 0.0198(18) 0.036(2) -0.0058(19) -0.008(3) -0.0101(16)
O47 0.0153(19) 0.037(2) 0.035(2) 0.0055(17) -0.0004(16) 0.000(2)
O48 0.021(2) 0.047(3) 0.034(3) -0.0085(19) 0.0039(18) -0.0023(19)
Si1 0.0178(7) 0.0141(7) 0.0258(7) -0.0005(5) -0.0010(6) 0.0034(6)
Si2 0.0203(8) 0.0185(6) 0.0249(7) 0.0010(6) 0.0021(7) 0.0013(5)
Si3 0.0212(7) 0.0170(6) 0.0258(7) 0.0004(5) 0.0000(5) -0.0031(6)
Si4 0.0183(7) 0.0163(6) 0.0222(7) -0.0009(6) -0.0001(5) -0.0032(6)
Si5 0.0168(7) 0.0158(6) 0.0215(7) 0.0000(5) 0.0011(6) 0.0013(5)
Si6 0.0195(7) 0.0174(6) 0.0258(7) 0.0009(5) 0.0049(6) 0.0041(5)
Si7 0.0190(8) 0.0120(6) 0.0265(7) 0.0008(5) 0.0009(6) 0.0005(5)
Si8 0.0215(8) 0.0165(6) 0.0235(7) 0.0001(6) 0.0024(7) -0.0008(5)
Si9 0.0219(8) 0.0129(6) 0.0237(7) -0.0018(5) -0.0001(6) -0.0011(6)
Si10 0.0238(8) 0.0115(6) 0.0244(7) 0.0011(6) 0.0003(6) -0.0006(6)
Si11 0.0180(8) 0.0161(6) 0.0233(7) 0.0007(5) 0.0005(6) -0.0005(5)
Si12 0.0210(8) 0.0122(6) 0.0265(7) -0.0014(6) 0.0033(6) -0.0021(5)
Si13 0.0159(7) 0.0156(6) 0.0242(7) 0.0006(6) 0.0012(5) 0.0000(6)
Si14 0.0214(8) 0.0188(6) 0.0251(7) 0.0010(6) 0.0008(7) 0.0023(5)
Si15 0.0208(7) 0.0155(7) 0.0225(7) 0.0006(5) 0.0008(6) 0.0035(5)
Si16 0.0195(7) 0.0168(7) 0.0218(7) 0.0002(5) 0.0008(6) 0.0013(5)
Si17 0.0171(7) 0.0155(6) 0.0194(7) 0.0001(5) -0.0021(6) 0.0005(5)
Si18 0.0190(7) 0.0185(6) 0.0239(7) 0.0003(6) -0.0031(6) -0.0033(6)
Si19 0.0177(8) 0.0132(6) 0.0273(7) 0.0021(5) -0.0023(6) -0.0026(6)
Si20 0.0235(8) 0.0158(6) 0.0254(7) -0.0018(6) -0.0033(7) 0.0010(5)
Si21 0.0245(8) 0.0119(6) 0.0263(8) -0.0009(5) 0.0000(6) -0.0008(6)
Si22 0.0215(8) 0.0108(6) 0.0281(8) 0.0019(5) -0.0007(6) -0.0012(6)
Si23 0.0179(8) 0.0153(6) 0.0252(7) 0.0003(5) 0.0002(6) -0.0020(5)
Si24 0.0233(8) 0.0142(6) 0.0251(7) 0.0003(6) -0.0050(7) -0.0003(5)

loop_
_atom_type_symbol
_atom_type_description
_atom_type_scat_dispersion_real
_atom_type_scat_dispersion_imag
_atom_type_scat_source
C C 0.0181 0.0091 'International Tables Vol C Tables 4.2.6.8 and 6.1.1.4'
H H 0.0000 0.0000 'International Tables Vol C Tables 4.2.6.8 and 6.1.1.4'
O O 0.0492 0.0322 'International Tables Vol C Tables 4.2.6.8 and 6.1.1.4'
Si Si 0.2541 0.3302 'International Tables Vol C Tables 4.2.6.8 and 6.1.1.4'

loop_
_geom_angle_atom_site_label_1
_geom_angle_atom_site_label_2
_geom_angle_atom_site_label_3
_geom_angle_site_symmetry_1
_geom_angle_site_symmetry_3
_geom_angle
C12 C11 C16 . . 120.0
C12 C11 C17 . . 118.9(8)
C16 C11 C17 . . 120.5(8)
C13 C12 C11 . . 120.0
C13 C12 H12 . . 120.0
C11 C12 H12 . . 120.0
C12 C13 C14 . . 120.0
C12 C13 H13 . . 120.0
C14 C13 H13 . . 120.0
C15 C14 C13 . . 120.0
C15 C14 H14 . . 120.0
C13 C14 H14 . . 120.0
C14 C15 C16 . . 120.0
C14 C15 H15 . . 120.0
C16 C15 H15 . . 120.0
C15 C16 C11 . . 120.0
C15 C16 H16 . . 120.0
C11 C16 H16 . . 120.0
C11 C17 H17A . . 109.5
C11 C17 H17B . . 109.5
H17A C17 H17B . . 109.5
C11 C17 H17C . . 109.5
H17A C17 H17C . . 109.5
H17B C17 H17C . . 109.5
C27 C21 C22 . . 120.7(9)
C27 C21 C26 . . 119.3(8)
C22 C21 C26 . . 120.0
C21 C22 C23 . . 120.0
C21 C22 H22 . . 120.0
C23 C22 H22 . . 120.0
C24 C23 C22 . . 120.0
C24 C23 H23 . . 120.0
C22 C23 H23 . . 120.0
C25 C24 C23 . . 120.0
C25 C24 H24 . . 120.0
C23 C24 H24 . . 120.0
C26 C25 C24 . . 120.0
C26 C25 H25 . . 120.0
C24 C25 H25 . . 120.0
C25 C26 C21 . . 120.0
C25 C26 H26 . . 120.0
C21 C26 H26 . . 120.0
C21 C27 H27A . . 109.5
C21 C27 H27B . . 109.5
H27A C27 H27B . . 109.5
C21 C27 H27C . . 109.5
H27A C27 H27C . . 109.5
H27B C27 H27C . . 109.5
C37 C31 C32 . . 121.3(8)
C37 C31 C36 . . 118.6(8)
C32 C31 C36 . . 120.0
C33 C32 C31 . . 120.0
C33 C32 H32 . . 120.0
C31 C32 H32 . . 120.0
C32 C33 C34 . . 120.0
C32 C33 H33 . . 120.0
C34 C33 H33 . . 120.0
C33 C34 C35 . . 120.0
C33 C34 H34 . . 120.0
C35 C34 H34 . . 120.0
C36 C35 C34 . . 120.0
C36 C35 H35 . . 120.0
C34 C35 H35 . . 120.0
C35 C36 C31 . . 120.0
C35 C36 H36 . . 120.0
C31 C36 H36 . . 120.0
C31 C37 H37A . . 109.5
C31 C37 H37B . . 109.5
H37A C37 H37B . . 109.5
C31 C37 H37C . . 109.5
H37A C37 H37C . . 109.5
H37B C37 H37C . . 109.5
Si2 O1 Si1 . . 150.1(3)
Si3 O2 Si2 . . 153.4(3)
Si4 O3 Si3 . . 177.3(4)
Si4 O4 Si5 . . 160.3(3)
Si5 O5 Si6 . . 144.3(3)
Si2 O6 Si6 . . 155.5(3)
Si8 O7 Si7 . . 151.8(4)
Si9 O8 Si8 . . 153.6(4)
Si10 O9 Si9 . . 151.9(3)
Si10 O10 Si11 . . 168.0(4)
Si11 O11 Si12 . . 150.2(3)
Si8 O12 Si12 . . 160.5(4)
Si8 O13 Si2 . . 167.0(3)
Si5 O14 Si11 . . 163.4(3)
Si10 O15 Si1 2_574 . 142.6(3)
Si4 O16 Si1 2_574 . 165.9(4)
Si7 O17 Si4 . 2_574 154.5(3)
Si6 O18 Si9 . 2_574 142.9(3)
Si3 O19 Si6 2_574 . 163.7(4)
Si3 O20 Si12 2_574 . 153.1(3)
Si13 O21 Si5 1_455 . 146.6(3)
Si11 O22 Si19 . 1_455 150.8(4)
Si19 O23 Si7 4_466 . 155.4(3)
Si12 O24 Si24 . 4_466 150.6(3)
Si21 O25 Si9 4_466 . 153.9(3)
Si22 O26 Si10 4_466 . 147.5(3)
Si14 O27 Si13 . . 153.1(3)
Si14 O28 Si15 . . 150.2(3)
Si16 O29 Si15 . . 168.8(3)
Si17 O30 Si16 . . 153.9(3)
Si18 O31 Si17 . . 148.9(3)
Si18 O32 Si14 . . 168.6(4)
Si19 O33 Si20 . . 162.4(4)
Si20 O34 Si21 . . 152.4(4)
Si21 O35 Si22 . . 151.0(3)
Si23 O36 Si22 . . 154.8(3)
Si23 O37 Si24 . . 151.3(4)
Si20 O38 Si24 . . 169.2(5)
Si20 O39 Si14 . . 164.8(4)
Si23 O40 Si17 . . 161.4(3)
Si22 O41 Si13 2_675 . 151.9(3)
Si13 O42 Si16 . 2_675 164.1(3)
Si16 O43 Si19 2_675 . 141.8(3)
Si21 O44 Si18 2_675 . 149.3(3)
Si15 O45 Si18 2_675 . 156.8(3)
Si15 O46 Si24 2_675 . 141.1(3)
Si1 O47 Si17 . . 149.0(3)
Si23 O48 Si7 . . 147.6(3)
O47 Si1 O1 . . 108.7(2)
O47 Si1 O16 . . 109.8(2)
O1 Si1 O16 . . 110.9(2)
O47 Si1 O15 . . 109.5(2)
O1 Si1 O15 . . 109.1(3)
O16 Si1 O15 . . 108.8(2)
O6 Si2 O13 . . 109.3(3)
O6 Si2 O1 . . 110.1(2)
O13 Si2 O1 . . 108.8(3)
O6 Si2 O2 . . 109.1(2)
O13 Si2 O2 . . 111.8(2)
O1 Si2 O2 . . 107.8(2)
O2 Si3 O3 . . 110.0(3)
O2 Si3 O19 . 2_575 108.6(2)
O3 Si3 O19 . 2_575 109.5(3)
O2 Si3 O20 . 2_575 108.9(2)
O3 Si3 O20 . 2_575 110.6(3)
O19 Si3 O20 2_575 2_575 109.1(2)
O4 Si4 O3 . . 109.4(3)
O4 Si4 O16 . 2_575 109.4(3)
O3 Si4 O16 . 2_575 109.3(3)
O4 Si4 O17 . 2_575 108.8(3)
O3 Si4 O17 . 2_575 109.9(3)
O16 Si4 O17 2_575 2_575 110.0(2)
O14 Si5 O5 . . 109.6(2)
O14 Si5 O21 . . 110.5(2)
O5 Si5 O21 . . 107.4(2)
O14 Si5 O4 . . 109.3(3)
O5 Si5 O4 . . 109.1(2)
O21 Si5 O4 . . 110.9(2)
O18 Si6 O19 . . 109.1(2)
O18 Si6 O5 . . 107.6(2)
O19 Si6 O5 . . 109.8(3)
O18 Si6 O6 . . 109.9(3)
O19 Si6 O6 . . 110.9(3)
O5 Si6 O6 . . 109.5(2)
O17 Si7 O23 . . 108.0(2)
O17 Si7 O48 . . 110.0(3)
O23 Si7 O48 . . 109.7(2)
O17 Si7 O7 . . 110.7(3)
O23 Si7 O7 . . 110.0(3)
O48 Si7 O7 . . 108.4(3)
O7 Si8 O13 . . 110.0(3)
O7 Si8 O12 . . 110.0(3)
O13 Si8 O12 . . 109.6(3)
O7 Si8 O8 . . 107.6(3)
O13 Si8 O8 . . 110.6(2)
O12 Si8 O8 . . 109.0(3)
O8 Si9 O25 . . 110.4(2)
O8 Si9 O9 . . 109.5(3)
O25 Si9 O9 . . 110.8(2)
O8 Si9 O18 . 2_575 109.3(2)
O25 Si9 O18 . 2_575 108.4(2)
O9 Si9 O18 . 2_575 108.4(2)
O10 Si10 O15 . 2_575 110.6(3)
O10 Si10 O9 . . 109.1(3)
O15 Si10 O9 2_575 . 109.2(2)
O10 Si10 O26 . . 109.3(3)
O15 Si10 O26 2_575 . 108.1(2)
O9 Si10 O26 . . 110.5(2)
O11 Si11 O22 . . 108.9(3)
O11 Si11 O10 . . 110.6(3)
O22 Si11 O10 . . 108.6(3)
O11 Si11 O14 . . 108.6(3)
O22 Si11 O14 . . 111.3(2)
O10 Si11 O14 . . 108.9(3)
O24 Si12 O20 . . 108.2(2)
O24 Si12 O12 . . 110.0(3)
O20 Si12 O12 . . 110.9(3)
O24 Si12 O11 . . 108.7(2)
O20 Si12 O11 . . 111.2(3)
O12 Si12 O11 . . 107.8(3)
O41 Si13 O42 . . 108.7(2)
O41 Si13 O21 . 1_655 108.1(2)
O42 Si13 O21 . 1_655 109.7(2)
O41 Si13 O27 . . 109.7(3)
O42 Si13 O27 . . 112.0(3)
O21 Si13 O27 1_655 . 108.7(2)
O27 Si14 O32 . . 109.5(3)
O27 Si14 O28 . . 108.6(2)
O32 Si14 O28 . . 109.7(3)
O27 Si14 O39 . . 110.8(3)
O32 Si14 O39 . . 109.5(3)
O28 Si14 O39 . . 108.6(2)
O45 Si15 O46 2_674 2_674 109.7(2)
O45 Si15 O29 2_674 . 108.5(2)
O46 Si15 O29 2_674 . 110.6(3)
O45 Si15 O28 2_674 . 109.5(2)
O46 Si15 O28 2_674 . 107.9(2)
O29 Si15 O28 . . 110.5(2)
O29 Si16 O43 . 2_674 110.8(2)
O29 Si16 O30 . . 110.0(2)
O43 Si16 O30 2_674 . 108.2(2)
O29 Si16 O42 . 2_674 108.7(3)
O43 Si16 O42 2_674 2_674 109.0(2)
O30 Si16 O42 . 2_674 110.2(2)
O30 Si17 O31 . . 110.6(2)
O30 Si17 O40 . . 108.4(2)
O31 Si17 O40 . . 110.3(2)
O30 Si17 O47 . . 109.4(2)
O31 Si17 O47 . . 107.0(2)
O40 Si17 O47 . . 111.1(2)
O32 Si18 O44 . . 110.6(3)
O32 Si18 O31 . . 109.6(3)
O44 Si18 O31 . . 108.1(2)
O32 Si18 O45 . . 110.5(2)
O44 Si18 O45 . . 108.6(2)
O31 Si18 O45 . . 109.4(2)
O33 Si19 O23 . 4_566 109.5(3)
O33 Si19 O22 . 1_655 108.1(3)
O23 Si19 O22 4_566 1_655 110.5(2)
O33 Si19 O43 . . 109.9(3)
O23 Si19 O43 4_566 . 108.6(2)
O22 Si19 O43 1_655 . 110.2(2)
O39 Si20 O33 . . 110.0(3)
O39 Si20 O34 . . 109.4(3)
O33 Si20 O34 . . 107.9(3)
O39 Si20 O38 . . 109.1(3)
O33 Si20 O38 . . 110.5(3)
O34 Si20 O38 . . 109.9(3)
O44 Si21 O34 2_674 . 110.1(3)
O44 Si21 O25 2_674 4_566 108.6(2)
O34 Si21 O25 . 4_566 108.8(2)
O44 Si21 O35 2_674 . 109.4(2)
O34 Si21 O35 . . 109.1(3)
O25 Si21 O35 4_566 . 110.9(2)
O41 Si22 O26 2_674 4_566 108.7(2)
O41 Si22 O36 2_674 . 110.5(3)
O26 Si22 O36 4_566 . 109.5(2)
O41 Si22 O35 2_674 . 108.7(2)
O26 Si22 O35 4_566 . 110.7(2)
O36 Si22 O35 . . 108.8(3)
O36 Si23 O37 . . 110.2(3)
O36 Si23 O48 . . 109.2(3)
O37 Si23 O48 . . 107.1(3)
O36 Si23 O40 . . 108.9(2)
O37 Si23 O40 . . 110.7(2)
O48 Si23 O40 . . 110.6(2)
O38 Si24 O24 . 4_566 110.9(3)
O38 Si24 O37 . . 108.2(3)
O24 Si24 O37 4_566 . 110.8(2)
O38 Si24 O46 . . 109.9(3)
O24 Si24 O46 4_566 . 107.6(2)
O37 Si24 O46 . . 109.4(3)

loop_
_geom_bond_atom_site_label_1
_geom_bond_atom_site_label_2
_geom_bond_site_symmetry_2
_geom_bond_distance
_geom_bond_publ_flag
C11 C12 . 1.3900 ?
C11 C16 . 1.3900 ?
C11 C17 . 1.48(3) ?
C12 C13 . 1.3900 ?
C12 H12 . 0.9300 ?
C13 C14 . 1.3900 ?
C13 H13 . 0.9300 ?
C14 C15 . 1.3900 ?
C14 H14 . 0.9300 ?
C15 C16 . 1.3900 ?
C15 H15 . 0.9300 ?
C16 H16 . 0.9300 ?
C17 H17A . 0.9600 ?
C17 H17B . 0.9600 ?
C17 H17C . 0.9600 ?
C21 C27 . 1.35(4) ?
C21 C22 . 1.3900 ?
C21 C26 . 1.3900 ?
C22 C23 . 1.3900 ?
C22 H22 . 0.9300 ?
C23 C24 . 1.3900 ?
C23 H23 . 0.9300 ?
C24 C25 . 1.3900 ?
C24 H24 . 0.9300 ?
C25 C26 . 1.3900 ?
C25 H25 . 0.9300 ?
C26 H26 . 0.9300 ?
C27 H27A . 0.9600 ?
C27 H27B . 0.9600 ?
C27 H27C . 0.9600 ?
C31 C37 . 1.30(3) ?
C31 C32 . 1.3900 ?
C31 C36 . 1.3900 ?
C32 C33 . 1.3900 ?
C32 H32 . 0.9300 ?
C33 C34 . 1.3900 ?
C33 H33 . 0.9300 ?
C34 C35 . 1.3900 ?
C34 H34 . 0.9300 ?
C35 C36 . 1.3900 ?
C35 H35 . 0.9300 ?
C36 H36 . 0.9300 ?
C37 H37A . 0.9600 ?
C37 H37B . 0.9600 ?
C37 H37C . 0.9600 ?
O1 Si2 . 1.593(4) ?
O1 Si1 . 1.594(4) ?
O2 Si3 . 1.584(4) ?
O2 Si2 . 1.603(4) ?
O3 Si4 . 1.579(4) ?
O3 Si3 . 1.587(4) ?
O4 Si4 . 1.575(4) ?
O4 Si5 . 1.600(4) ?
O5 Si5 . 1.593(4) ?
O5 Si6 . 1.598(4) ?
O6 Si2 . 1.584(4) ?
O6 Si6 . 1.606(4) ?
O7 Si8 . 1.585(5) ?
O7 Si7 . 1.599(5) ?
O8 Si9 . 1.591(4) ?
O8 Si8 . 1.595(4) ?
O9 Si10 . 1.593(5) ?
O9 Si9 . 1.602(5) ?
O10 Si10 . 1.578(5) ?
O10 Si11 . 1.588(5) ?
O11 Si11 . 1.583(4) ?
O11 Si12 . 1.599(4) ?
O12 Si8 . 1.595(5) ?
O12 Si12 . 1.597(5) ?
O13 Si8 . 1.588(4) ?
O13 Si2 . 1.592(4) ?
O14 Si5 . 1.583(4) ?
O14 Si11 . 1.591(4) ?
O15 Si10 2_574 1.585(4) ?
O15 Si1 . 1.610(4) ?
O16 Si4 2_574 1.592(4) ?
O16 Si1 . 1.598(4) ?
O17 Si7 . 1.589(4) ?
O17 Si4 2_574 1.592(4) ?
O18 Si6 . 1.585(4) ?
O18 Si9 2_574 1.609(4) ?
O19 Si3 2_574 1.589(4) ?
O19 Si6 . 1.596(4) ?
O20 Si3 2_574 1.591(4) ?
O20 Si12 . 1.594(4) ?
O21 Si13 1_455 1.594(4) ?
O21 Si5 . 1.594(4) ?
O22 Si11 . 1.585(4) ?
O22 Si19 1_455 1.593(4) ?
O23 Si19 4_466 1.585(4) ?
O23 Si7 . 1.595(4) ?
O24 Si12 . 1.585(3) ?
O24 Si24 4_466 1.594(3) ?
O25 Si21 4_466 1.590(4) ?
O25 Si9 . 1.593(4) ?
O26 Si22 4_466 1.596(4) ?
O26 Si10 . 1.598(4) ?
O27 Si14 . 1.575(4) ?
O27 Si13 . 1.603(4) ?
O28 Si14 . 1.587(4) ?
O28 Si15 . 1.605(4) ?
O29 Si16 . 1.575(5) ?
O29 Si15 . 1.603(5) ?
O30 Si17 . 1.592(4) ?
O30 Si16 . 1.599(4) ?
O31 Si18 . 1.595(4) ?
O31 Si17 . 1.597(4) ?
O32 Si18 . 1.585(4) ?
O32 Si14 . 1.585(4) ?
O33 Si19 . 1.572(5) ?
O33 Si20 . 1.579(5) ?
O34 Si20 . 1.579(4) ?
O34 Si21 . 1.589(4) ?
O35 Si21 . 1.591(5) ?
O35 Si22 . 1.610(5) ?
O36 Si23 . 1.586(4) ?
O36 Si22 . 1.604(5) ?
O37 Si23 . 1.590(5) ?
O37 Si24 . 1.599(4) ?
O38 Si20 . 1.580(5) ?
O38 Si24 . 1.589(5) ?
O39 Si20 . 1.570(4) ?
O39 Si14 . 1.590(4) ?
O40 Si23 . 1.593(4) ?
O40 Si17 . 1.598(4) ?
O41 Si22 2_675 1.584(4) ?
O41 Si13 . 1.590(4) ?
O42 Si13 . 1.591(4) ?
O42 Si16 2_675 1.604(4) ?
O43 Si16 2_675 1.598(4) ?
O43 Si19 . 1.614(4) ?
O44 Si21 2_675 1.588(4) ?
O44 Si18 . 1.590(4) ?
O45 Si15 2_675 1.594(4) ?
O45 Si18 . 1.603(4) ?
O46 Si15 2_675 1.597(4) ?
O46 Si24 . 1.607(4) ?
O47 Si1 . 1.592(4) ?
O47 Si17 . 1.602(4) ?
O48 Si23 . 1.590(4) ?
O48 Si7 . 1.596(4) ?
Si3 O19 2_575 1.589(4) ?
Si3 O20 2_575 1.591(4) ?
Si4 O16 2_575 1.592(4) ?
Si4 O17 2_575 1.592(4) ?
Si9 O18 2_575 1.609(4) ?
Si10 O15 2_575 1.585(4) ?
Si13 O21 1_655 1.594(4) ?
Si15 O45 2_674 1.594(4) ?
Si15 O46 2_674 1.597(4) ?
Si16 O43 2_674 1.598(4) ?
Si16 O42 2_674 1.604(4) ?
Si19 O23 4_566 1.585(4) ?
Si19 O22 1_655 1.593(4) ?
Si21 O44 2_674 1.588(4) ?
Si21 O25 4_566 1.590(4) ?
Si22 O41 2_674 1.584(4) ?
Si22 O26 4_566 1.596(4) ?
Si24 O24 4_566 1.594(3) ?
